data_2224004
loop_
_publ_author_name
'Wu, Dayu'

_publ_section_title
;
 Bis[<i>N</i>-(2-pyridylcarbonyl)pyridine-2-carboximidato]iron(III)
 perchlorate methanol solvate
;
_journal_coeditor_code SI2207
_journal_issue 11
_journal_name_full 'Acta Crystallographica Section E'
_journal_page_first m1340
_journal_paper_doi 10.1107/S1600536809040549
_journal_volume 65
_journal_year 2009
_chemical_formula_iupac '[Fe (C12 H8 N3 O2)2] Cl O4, C H4 O'
_chemical_formula_moiety 'C24 H16 Fe N6 O4 +, Cl O4 -, C H4 O'
_chemical_formula_sum 'C25 H20 Cl Fe N6 O9'
_chemical_formula_weight 639.77
_chemical_name_systematic
;Bis[<i>N</i>-(2-pyridylcarbonyl)pyridine-2-carboximidato]iron(III)
 perchlorate
methanol solvate
;
_space_group_IT_number 2
_symmetry_cell_setting triclinic
_symmetry_space_group_name_Hall '-P 1'
_symmetry_space_group_name_H-M 'P -1'
_atom_sites_solution_hydrogens geom
_atom_sites_solution_primary direct
_atom_sites_solution_secondary difmap
_audit_creation_method SHELXL-97
_cell_angle_alpha 109.507(4)
_cell_angle_beta 103.394(3)
_cell_angle_gamma 100.091(3)
_cell_formula_units_Z 2
_cell_length_a 8.799(3)
_cell_length_b 11.603(4)
_cell_length_c 14.356(6)
_cell_measurement_reflns_used 5465
_cell_measurement_temperature 143(2)
_cell_measurement_theta_max 27.787
_cell_measurement_theta_min 3.021
_cell_volume 1292.0(8)
_computing_cell_refinement 'SAINT (Bruker, 1997)'
_computing_data_collection 'SMART (Bruker, 1997)'
_computing_data_reduction 'SAINT (Bruker, 1997)'
_computing_molecular_graphics 'SHELXTL (Sheldrick, 2008)'
_computing_publication_material 'SHELXL97 (Sheldrick, 2008) and PLATON (Spek, 2009)'
_computing_structure_refinement 'SHELXL97 (Sheldrick, 2008)'
_computing_structure_solution 'SHELXS97 (Sheldrick, 2008)'
_diffrn_ambient_temperature 143(2)
_diffrn_measured_fraction_theta_full 0.973
_diffrn_measured_fraction_theta_max 0.973
_diffrn_measurement_device_type 'Bruker SMART APEX CCD area-detector'
_diffrn_measurement_method '\f and \w'
_diffrn_radiation_monochromator graphite
_diffrn_radiation_source 'fine-focus sealed tube'
_diffrn_radiation_type MoK\a
_diffrn_radiation_wavelength 0.71070
_diffrn_reflns_av_R_equivalents 0.0397
_diffrn_reflns_av_sigmaI/netI 0.0419
_diffrn_reflns_limit_h_max 10
_diffrn_reflns_limit_h_min -8
_diffrn_reflns_limit_k_max 13
_diffrn_reflns_limit_k_min -13
_diffrn_reflns_limit_l_max 16
_diffrn_reflns_limit_l_min -17
_diffrn_reflns_number 8499
_diffrn_reflns_theta_full 25.00
_diffrn_reflns_theta_max 25.00
_diffrn_reflns_theta_min 3.19
_exptl_absorpt_coefficient_mu 0.755
_exptl_absorpt_correction_T_max 0.840
_exptl_absorpt_correction_T_min 0.790
_exptl_absorpt_correction_type multi-scan
_exptl_absorpt_process_details '(SHELXTL; Sheldrick, 2008)'
_exptl_crystal_colour red
_exptl_crystal_density_diffrn 1.645
_exptl_crystal_density_method 'not measured'
_exptl_crystal_description block
_exptl_crystal_F_000 654
_exptl_crystal_size_max 0.32
_exptl_crystal_size_mid 0.26
_exptl_crystal_size_min 0.23
_refine_diff_density_max 1.478
_refine_diff_density_min -0.480
_refine_ls_extinction_method none
_refine_ls_goodness_of_fit_ref 1.029
_refine_ls_hydrogen_treatment constr
_refine_ls_matrix_type full
_refine_ls_number_parameters 379
_refine_ls_number_reflns 4421
_refine_ls_number_restraints 0
_refine_ls_restrained_S_all 1.029
_refine_ls_R_factor_all 0.0419
_refine_ls_R_factor_gt 0.0400
_refine_ls_shift/su_max 0.000
_refine_ls_shift/su_mean 0.000
_refine_ls_structure_factor_coef Fsqd
_refine_ls_weighting_details 'calc w=1/[\s^2^(Fo^2^)+(0.0537P)^2^+1.8601P] where P=(Fo^2^+2Fc^2^)/3'
_refine_ls_weighting_scheme calc
_refine_ls_wR_factor_gt 0.1053
_refine_ls_wR_factor_ref 0.1071
_reflns_number_gt 4177
_reflns_number_total 4421
_reflns_threshold_expression I>2\s(I)
_cod_data_source_file si2207.cif
_cod_data_source_block I
_cod_original_sg_symbol_H-M 'P -1 '
_cod_database_code 2224004
_cod_database_fobs_code 2224004

loop_
_symmetry_equiv_pos_as_xyz
'x, y, z'
'-x, -y, -z'

loop_
_atom_site_type_symbol
_atom_site_label
_atom_site_fract_x
_atom_site_fract_y
_atom_site_fract_z
_atom_site_U_iso_or_equiv
_atom_site_adp_type
_atom_site_calc_flag
_atom_site_refinement_flags
_atom_site_occupancy
_atom_site_disorder_assembly
_atom_site_disorder_group
Fe Fe1 0.58016(4) 0.81056(3) 0.23045(2) 0.01007(12) Uani d . 1 . .
O O1 0.2790(2) 0.51858(16) -0.02782(13) 0.0148(4) Uani d . 1 . .
N N2 0.5013(2) 0.68770(19) 0.09138(15) 0.0112(4) Uani d . 1 . .
O O2 0.5569(2) 0.63892(17) -0.06690(13) 0.0168(4) Uani d . 1 . .
N N1 0.3602(2) 0.73605(19) 0.23053(15) 0.0121(4) Uani d . 1 . .
N N6 0.6689(2) 0.70815(19) 0.30342(16) 0.0129(4) Uani d . 1 . .
N N3 0.7802(2) 0.84703(19) 0.19255(16) 0.0127(4) Uani d . 1 . .
N N5 0.6579(2) 0.93790(19) 0.36992(15) 0.0136(4) Uani d . 1 . .
N N4 0.5149(2) 0.95113(19) 0.19857(15) 0.0124(4) Uani d . 1 . .
C C5 0.2725(3) 0.6311(2) 0.14314(18) 0.0118(5) Uani d . 1 . .
O O4 0.7774(3) 0.97129(19) 0.54311(14) 0.0338(5) Uani d . 1 . .
O O3 0.6870(3) 1.15149(18) 0.46500(15) 0.0326(5) Uani d . 1 . .
C C7 0.5952(3) 0.6937(2) 0.02702(18) 0.0121(5) Uani d . 1 . .
C C6 0.3479(3) 0.6029(2) 0.05672(18) 0.0119(5) Uani d . 1 . .
C C9 0.8828(3) 0.7988(2) 0.0474(2) 0.0175(5) Uani d . 1 . .
H H9A 0.8652 0.7542 -0.0230 0.021 Uiso calc R 1 . .
C C4 0.1249(3) 0.5577(2) 0.13335(19) 0.0165(5) Uani d . 1 . .
H H4A 0.0705 0.4844 0.0739 0.020 Uiso calc R 1 . .
C C15 0.4363(3) 1.1664(3) 0.1802(2) 0.0202(6) Uani d . 1 . .
H H15A 0.4089 1.2379 0.1738 0.024 Uiso calc R 1 . .
C C13 0.4368(3) 0.9487(2) 0.10510(19) 0.0141(5) Uani d . 1 . .
H H13A 0.4096 0.8740 0.0464 0.017 Uiso calc R 1 . .
C C8 0.7602(3) 0.7837(2) 0.09035(19) 0.0133(5) Uani d . 1 . .
C C11 1.0553(3) 0.9449(3) 0.2156(2) 0.0211(6) Uani d . 1 . .
H H11A 1.1562 0.9995 0.2597 0.025 Uiso calc R 1 . .
C C10 1.0327(3) 0.8812(3) 0.1110(2) 0.0226(6) Uani d . 1 . .
H H10A 1.1174 0.8938 0.0838 0.027 Uiso calc R 1 . .
C C24 0.6699(3) 0.5865(2) 0.2595(2) 0.0145(5) Uani d . 1 . .
H H24A 0.6253 0.5434 0.1878 0.017 Uiso calc R 1 . .
C C14 0.3960(3) 1.0545(3) 0.0939(2) 0.0178(5) Uani d . 1 . .
H H14A 0.3417 1.0501 0.0285 0.021 Uiso calc R 1 . .
C C22 0.8026(4) 0.5867(3) 0.4249(2) 0.0273(6) Uani d . 1 . .
H H22A 0.8482 0.5458 0.4653 0.033 Uiso calc R 1 . .
C C17 0.5555(3) 1.0616(2) 0.28249(19) 0.0160(5) Uani d . 1 . .
C C18 0.6414(3) 1.0583(2) 0.3844(2) 0.0182(5) Uani d . 1 . .
C C3 0.0577(3) 0.5945(3) 0.2137(2) 0.0189(5) Uani d . 1 . .
H H3A -0.0422 0.5463 0.2089 0.023 Uiso calc R 1 . .
C C20 0.7334(3) 0.7695(2) 0.40816(19) 0.0177(5) Uani d . 1 . .
C C21 0.8008(4) 0.7121(3) 0.4710(2) 0.0257(6) Uani d . 1 . .
H H21A 0.8441 0.7564 0.5427 0.031 Uiso calc R 1 . .
C C1 0.2943(3) 0.7719(2) 0.30753(19) 0.0157(5) Uani d . 1 . .
H H1A 0.3519 0.8443 0.3672 0.019 Uiso calc R 1 . .
C C12 0.9269(3) 0.9267(2) 0.25399(19) 0.0156(5) Uani d . 1 . .
H H12A 0.9423 0.9708 0.3242 0.019 Uiso calc R 1 . .
C C23 0.7360(3) 0.5236(3) 0.3187(2) 0.0205(6) Uani d . 1 . .
H H23A 0.7352 0.4393 0.2868 0.025 Uiso calc R 1 . .
C C19 0.7269(3) 0.9048(2) 0.4504(2) 0.0188(5) Uani d . 1 . .
C C16 0.5182(3) 1.1700(3) 0.2764(2) 0.0208(6) Uani d . 1 . .
H H16A 0.5476 1.2442 0.3358 0.025 Uiso calc R 1 . .
C C2 0.1426(3) 0.7039(3) 0.3005(2) 0.0193(6) Uani d . 1 . .
H H2A 0.0985 0.7320 0.3542 0.023 Uiso calc R 1 . .
Cl Cl1 0.91561(7) 0.22764(6) 0.18640(5) 0.02052(17) Uani d . 1 . .
O O14 0.8085(2) 0.10315(19) 0.15308(18) 0.0319(5) Uani d . 1 . .
O O13 1.0750(2) 0.2169(2) 0.18132(17) 0.0346(5) Uani d . 1 . .
O O12 0.9291(3) 0.3020(2) 0.29168(18) 0.0458(6) Uani d . 1 . .
O O11 0.8522(3) 0.2870(2) 0.1189(2) 0.0512(7) Uani d . 1 . .
C C1W 0.3474(5) 0.5122(4) 0.3889(3) 0.0481(9) Uani d . 1 . .
H H1WA 0.2545 0.5255 0.4108 0.072 Uiso calc R 1 . .
H H1WB 0.3419 0.5313 0.3283 0.072 Uiso calc R 1 . .
H H1WC 0.4448 0.5668 0.4438 0.072 Uiso calc R 1 . .
O O1W 0.3486(3) 0.3837(2) 0.36481(19) 0.0415(6) Uani d . 1 . .
H H1W 0.2370 0.3263 0.3121 0.050 Uiso d R 1 . .

loop_
_atom_site_aniso_label
_atom_site_aniso_U_11
_atom_site_aniso_U_22
_atom_site_aniso_U_33
_atom_site_aniso_U_12
_atom_site_aniso_U_13
_atom_site_aniso_U_23
Fe1 0.01026(19) 0.0101(2) 0.0073(2) 0.00144(14) 0.00143(14) 0.00187(15)
O1 0.0143(8) 0.0139(9) 0.0091(9) 0.0001(7) 0.0000(7) 0.0002(8)
N2 0.0109(10) 0.0113(10) 0.0095(10) 0.0014(8) 0.0027(8) 0.0027(8)
O2 0.0202(9) 0.0179(9) 0.0092(9) 0.0018(7) 0.0047(7) 0.0033(7)
N1 0.0133(10) 0.0139(10) 0.0091(10) 0.0041(8) 0.0033(8) 0.0045(9)
N6 0.0126(10) 0.0131(10) 0.0121(10) 0.0022(8) 0.0044(8) 0.0042(9)
N3 0.0124(10) 0.0123(10) 0.0122(10) 0.0022(8) 0.0014(8) 0.0056(8)
N5 0.0160(10) 0.0115(10) 0.0091(10) 0.0025(8) 0.0011(8) 0.0015(8)
N4 0.0097(9) 0.0148(10) 0.0126(10) 0.0012(8) 0.0046(8) 0.0054(9)
C5 0.0137(11) 0.0116(11) 0.0095(11) 0.0045(9) 0.0029(9) 0.0033(10)
O4 0.0575(15) 0.0241(11) 0.0087(10) 0.0165(10) -0.0048(9) 0.0003(9)
O3 0.0580(14) 0.0145(10) 0.0134(10) 0.0100(9) -0.0006(9) -0.0009(9)
C7 0.0141(12) 0.0115(12) 0.0127(13) 0.0056(9) 0.0053(10) 0.0053(10)
C6 0.0125(11) 0.0122(12) 0.0113(12) 0.0041(9) 0.0020(10) 0.0057(11)
C9 0.0177(12) 0.0204(13) 0.0164(13) 0.0053(10) 0.0068(10) 0.0086(11)
C4 0.0143(12) 0.0179(13) 0.0117(12) 0.0012(10) 0.0010(10) 0.0028(10)
C15 0.0205(13) 0.0209(14) 0.0277(15) 0.0101(11) 0.0104(11) 0.0157(12)
C13 0.0098(11) 0.0188(13) 0.0123(12) 0.0019(9) 0.0026(9) 0.0058(10)
C8 0.0140(12) 0.0139(12) 0.0132(12) 0.0049(10) 0.0035(10) 0.0067(10)
C11 0.0116(12) 0.0226(14) 0.0256(15) 0.0007(10) 0.0006(11) 0.0108(12)
C10 0.0143(12) 0.0304(15) 0.0271(15) 0.0053(11) 0.0080(11) 0.0156(13)
C24 0.0145(11) 0.0134(12) 0.0163(12) 0.0045(9) 0.0079(10) 0.0043(10)
C14 0.0136(12) 0.0257(14) 0.0194(13) 0.0061(10) 0.0066(10) 0.0140(12)
C22 0.0356(16) 0.0287(16) 0.0272(16) 0.0166(13) 0.0088(13) 0.0192(13)
C17 0.0147(12) 0.0156(12) 0.0147(13) 0.0010(10) 0.0031(10) 0.0048(11)
C18 0.0219(13) 0.0141(13) 0.0150(13) 0.0038(10) 0.0032(10) 0.0036(11)
C3 0.0127(12) 0.0250(14) 0.0169(13) 0.0005(10) 0.0048(10) 0.0079(11)
C20 0.0204(13) 0.0175(13) 0.0132(13) 0.0045(10) 0.0032(10) 0.0054(11)
C21 0.0362(16) 0.0251(15) 0.0149(13) 0.0113(12) 0.0030(12) 0.0087(12)
C1 0.0178(12) 0.0176(13) 0.0112(12) 0.0057(10) 0.0048(10) 0.0045(10)
C12 0.0152(12) 0.0156(12) 0.0131(12) 0.0023(10) 0.0002(10) 0.0060(10)
C23 0.0229(13) 0.0172(13) 0.0268(15) 0.0077(11) 0.0144(12) 0.0098(12)
C19 0.0218(13) 0.0180(13) 0.0120(13) 0.0058(11) 0.0004(10) 0.0036(11)
C16 0.0260(14) 0.0148(13) 0.0210(14) 0.0067(11) 0.0078(11) 0.0055(11)
C2 0.0194(13) 0.0269(15) 0.0153(13) 0.0084(11) 0.0093(11) 0.0091(12)
Cl1 0.0209(3) 0.0169(3) 0.0216(3) 0.0046(3) 0.0049(3) 0.0063(3)
O14 0.0243(10) 0.0215(11) 0.0485(13) 0.0023(8) 0.0087(10) 0.0160(10)
O13 0.0217(10) 0.0423(13) 0.0359(12) 0.0036(9) 0.0139(9) 0.0097(11)
O12 0.0401(13) 0.0555(16) 0.0267(12) 0.0222(12) 0.0075(10) -0.0049(11)
O11 0.0555(16) 0.0345(13) 0.0552(16) 0.0034(12) -0.0092(13) 0.0299(12)
C1W 0.049(2) 0.049(2) 0.055(2) 0.0203(18) 0.0172(18) 0.0263(19)
O1W 0.0393(13) 0.0343(13) 0.0425(14) 0.0149(10) 0.0025(11) 0.0092(11)

loop_
_atom_type_symbol
_atom_type_description
_atom_type_scat_dispersion_real
_atom_type_scat_dispersion_imag
_atom_type_scat_source
C C 0.0033 0.0016 'International Tables Vol C Tables 4.2.6.8 and 6.1.1.4'
H H 0.0000 0.0000 'International Tables Vol C Tables 4.2.6.8 and 6.1.1.4'
N N 0.0061 0.0033 'International Tables Vol C Tables 4.2.6.8 and 6.1.1.4'
O O 0.0106 0.0060 'International Tables Vol C Tables 4.2.6.8 and 6.1.1.4'
Fe Fe 0.3463 0.8444 'International Tables Vol C Tables 4.2.6.8 and 6.1.1.4'
Cl Cl 0.1484 0.1585 'International Tables Vol C Tables 4.2.6.8 and 6.1.1.4'

loop_
_geom_angle_atom_site_label_1
_geom_angle_atom_site_label_2
_geom_angle_atom_site_label_3
_geom_angle_site_symmetry_1
_geom_angle_site_symmetry_3
_geom_angle
_geom_angle_publ_flag
N2 Fe1 N5 . . 178.55(8) ?
N2 Fe1 N6 . . 100.02(9) ?
N5 Fe1 N6 . . 81.43(9) ?
N2 Fe1 N4 . . 96.55(9) ?
N5 Fe1 N4 . . 82.01(9) ?
N6 Fe1 N4 . . 163.43(9) ?
N2 Fe1 N1 . . 82.14(8) ?
N5 Fe1 N1 . . 97.85(9) ?
N6 Fe1 N1 . . 89.91(8) ?
N4 Fe1 N1 . . 92.51(8) ?
N2 Fe1 N3 . . 82.31(8) ?
N5 Fe1 N3 . . 97.73(9) ?
N6 Fe1 N3 . . 91.22(8) ?
N4 Fe1 N3 . . 90.84(8) ?
N1 Fe1 N3 . . 164.37(9) ?
C7 N2 C6 . . 123.1(2) ?
C7 N2 Fe1 . . 117.82(16) ?
C6 N2 Fe1 . . 118.93(16) ?
C1 N1 C5 . . 118.1(2) ?
C1 N1 Fe1 . . 127.89(17) ?
C5 N1 Fe1 . . 113.91(16) ?
C24 N6 C20 . . 118.5(2) ?
C24 N6 Fe1 . . 126.44(17) ?
C20 N6 Fe1 . . 115.01(17) ?
C12 N3 C8 . . 118.2(2) ?
C12 N3 Fe1 . . 128.32(17) ?
C8 N3 Fe1 . . 113.43(16) ?
C19 N5 C18 . . 123.3(2) ?
C19 N5 Fe1 . . 118.66(17) ?
C18 N5 Fe1 . . 118.07(16) ?
C13 N4 C17 . . 117.9(2) ?
C13 N4 Fe1 . . 127.82(17) ?
C17 N4 Fe1 . . 114.28(16) ?
N1 C5 C4 . . 122.6(2) ?
N1 C5 C6 . . 115.1(2) ?
C4 C5 C6 . . 122.3(2) ?
O2 C7 N2 . . 128.2(2) ?
O2 C7 C8 . . 122.1(2) ?
N2 C7 C8 . . 109.7(2) ?
O1 C6 N2 . . 128.2(2) ?
O1 C6 C5 . . 122.5(2) ?
N2 C6 C5 . . 109.3(2) ?
C8 C9 C10 . . 118.7(2) ?
C8 C9 H9A . . 120.6 ?
C10 C9 H9A . . 120.6 ?
C5 C4 C3 . . 119.1(2) ?
C5 C4 H4A . . 120.5 ?
C3 C4 H4A . . 120.5 ?
C14 C15 C16 . . 118.6(2) ?
C14 C15 H15A . . 120.7 ?
C16 C15 H15A . . 120.7 ?
N4 C13 C14 . . 121.8(2) ?
N4 C13 H13A . . 119.1 ?
C14 C13 H13A . . 119.1 ?
N3 C8 C9 . . 122.6(2) ?
N3 C8 C7 . . 115.4(2) ?
C9 C8 C7 . . 121.9(2) ?
C10 C11 C12 . . 119.5(2) ?
C10 C11 H11A . . 120.3 ?
C12 C11 H11A . . 120.3 ?
C9 C10 C11 . . 119.2(2) ?
C9 C10 H10A . . 120.4 ?
C11 C10 H10A . . 120.4 ?
N6 C24 C23 . . 121.5(2) ?
N6 C24 H24A . . 119.2 ?
C23 C24 H24A . . 119.2 ?
C15 C14 C13 . . 119.8(2) ?
C15 C14 H14A . . 120.1 ?
C13 C14 H14A . . 120.1 ?
C23 C22 C21 . . 119.2(3) ?
C23 C22 H22A . . 120.4 ?
C21 C22 H22A . . 120.4 ?
N4 C17 C16 . . 122.9(2) ?
N4 C17 C18 . . 115.5(2) ?
C16 C17 C18 . . 121.6(2) ?
O3 C18 N5 . . 127.9(2) ?
O3 C18 C17 . . 122.0(2) ?
N5 C18 C17 . . 110.1(2) ?
C2 C3 C4 . . 118.6(2) ?
C2 C3 H3A . . 120.7 ?
C4 C3 H3A . . 120.7 ?
N6 C20 C21 . . 122.6(2) ?
N6 C20 C19 . . 114.9(2) ?
C21 C20 C19 . . 122.6(2) ?
C20 C21 C22 . . 118.5(3) ?
C20 C21 H21A . . 120.7 ?
C22 C21 H21A . . 120.7 ?
N1 C1 C2 . . 121.8(2) ?
N1 C1 H1A . . 119.1 ?
C2 C1 H1A . . 119.1 ?
N3 C12 C11 . . 121.8(2) ?
N3 C12 H12A . . 119.1 ?
C11 C12 H12A . . 119.1 ?
C22 C23 C24 . . 119.7(3) ?
C22 C23 H23A . . 120.2 ?
C24 C23 H23A . . 120.2 ?
O4 C19 N5 . . 127.6(2) ?
O4 C19 C20 . . 122.4(2) ?
N5 C19 C20 . . 110.0(2) ?
C17 C16 C15 . . 118.8(2) ?
C17 C16 H16A . . 120.6 ?
C15 C16 H16A . . 120.6 ?
C3 C2 C1 . . 119.7(2) ?
C3 C2 H2A . . 120.2 ?
C1 C2 H2A . . 120.2 ?
O12 Cl1 O14 . . 109.89(15) ?
O12 Cl1 O11 . . 110.31(17) ?
O14 Cl1 O11 . . 108.86(14) ?
O12 Cl1 O13 . . 108.75(13) ?
O14 Cl1 O13 . . 109.36(13) ?
O11 Cl1 O13 . . 109.66(16) ?
O1W C1W H1WA . . 109.5 ?
O1W C1W H1WB . . 109.5 ?
H1WA C1W H1WB . . 109.5 ?
O1W C1W H1WC . . 109.5 ?
H1WA C1W H1WC . . 109.5 ?
H1WB C1W H1WC . . 109.5 ?
C1W O1W H1W . . 108.2 ?

loop_
_geom_bond_atom_site_label_1
_geom_bond_atom_site_label_2
_geom_bond_site_symmetry_2
_geom_bond_distance
_geom_bond_publ_flag
Fe1 N2 . 1.900(2) yes
Fe1 N5 . 1.922(2) yes
Fe1 N6 . 1.974(2) yes
Fe1 N4 . 1.976(2) yes
Fe1 N1 . 1.977(2) yes
Fe1 N3 . 1.977(2) yes
O1 C6 . 1.206(3) ?
N2 C7 . 1.384(3) ?
N2 C6 . 1.391(3) ?
O2 C7 . 1.216(3) ?
N1 C1 . 1.344(3) ?
N1 C5 . 1.362(3) ?
N6 C24 . 1.343(3) ?
N6 C20 . 1.356(3) ?
N3 C12 . 1.345(3) ?
N3 C8 . 1.356(3) ?
N5 C19 . 1.379(3) ?
N5 C18 . 1.381(3) ?
N4 C13 . 1.347(3) ?
N4 C17 . 1.353(3) ?
C5 C4 . 1.371(3) ?
C5 C6 . 1.507(3) ?
O4 C19 . 1.219(3) ?
O3 C18 . 1.211(3) ?
C7 C8 . 1.499(3) ?
C9 C8 . 1.374(4) ?
C9 C10 . 1.380(4) ?
C9 H9A . 0.9300 ?
C4 C3 . 1.392(4) ?
C4 H4A . 0.9300 ?
C15 C14 . 1.381(4) ?
C15 C16 . 1.384(4) ?
C15 H15A . 0.9300 ?
C13 C14 . 1.385(4) ?
C13 H13A . 0.9300 ?
C11 C10 . 1.381(4) ?
C11 C12 . 1.381(4) ?
C11 H11A . 0.9300 ?
C10 H10A . 0.9300 ?
C24 C23 . 1.388(4) ?
C24 H24A . 0.9300 ?
C14 H14A . 0.9300 ?
C22 C23 . 1.377(4) ?
C22 C21 . 1.387(4) ?
C22 H22A . 0.9300 ?
C17 C16 . 1.379(4) ?
C17 C18 . 1.500(4) ?
C3 C2 . 1.380(4) ?
C3 H3A . 0.9300 ?
C20 C21 . 1.379(4) ?
C20 C19 . 1.500(4) ?
C21 H21A . 0.9300 ?
C1 C2 . 1.390(4) ?
C1 H1A . 0.9300 ?
C12 H12A . 0.9300 ?
C23 H23A . 0.9300 ?
C16 H16A . 0.9300 ?
C2 H2A . 0.9300 ?
Cl1 O12 . 1.433(2) ?
Cl1 O14 . 1.434(2) ?
Cl1 O11 . 1.434(2) ?
Cl1 O13 . 1.446(2) ?
C1W O1W . 1.416(4) ?
C1W H1WA . 0.9600 ?
C1W H1WB . 0.9600 ?
C1W H1WC . 0.9600 ?
O1W H1W . 1.0342 ?

loop_
_geom_hbond_atom_site_label_D
_geom_hbond_atom_site_label_H
_geom_hbond_atom_site_label_A
_geom_hbond_site_symmetry_A
_geom_hbond_distance_DH
_geom_hbond_distance_HA
_geom_hbond_distance_DA
_geom_hbond_angle_DHA
O1W H1W O13 1_455 1.03 1.92 2.916(3) 159.6
